data_2106528
loop_
_publ_author_name
'Jeitschko, W.'

_publ_section_title
;
 A high-temperature X-ray study of the displacive phase transition in Mn
 Co Ge
;
_journal_name_full 'Acta Crystallographica B (24,1968-38,1982)'
_journal_page_first 1187
_journal_page_last 1190
_journal_volume 31
_journal_year 1975
_chemical_formula_sum 'Co0.974 Ge Mn0.997'
_chemical_name_systematic 'Mn.997 Co0.974 Ge'
_space_group_IT_number 62
_symmetry_space_group_name_Hall '-P 2ac 2n'
_symmetry_space_group_name_H-M 'P n m a'
_cell_angle_alpha 90
_cell_angle_beta 90
_cell_angle_gamma 90
_cell_formula_units_Z 4
_cell_length_a 5.947
_cell_length_b 3.826
_cell_length_c 7.051
_cell_volume 160.433
_citation_journal_id_ASTM ACBCAR
_cod_data_source_file Jeitschko_ACBCAR_1975_1965.cif
_cod_data_source_block Co0.974Ge1Mn0.997
_cod_original_formula_sum 'Co0.974 Ge1 Mn0.997'
_cod_database_code 2106528

loop_
_symmetry_equiv_pos_as_xyz
x,y,z
-x+1/2,-y,z+1/2
x+1/2,-y+1/2,-z+1/2
-x,y+1/2,-z
-x,-y,-z
x-1/2,y,-z-1/2
-x-1/2,y-1/2,z-1/2
x,-y-1/2,z

loop_
_atom_site_label
_atom_site_type_symbol
_atom_site_fract_x
_atom_site_fract_y
_atom_site_fract_z
_atom_site_occupancy
_atom_site_U_iso_or_equiv
Co1 Co 0.1581 0.25 0.5593 0.974 0.0
Mn1 Mn 0.0234 0.25 0.1899 0.997 0.0
Ge1 Ge 0.766 0.25 0.6198 1 0.0
